data_2202536
loop_
_publ_author_name
'Jones, Matthew D.'
'Almeida Paz, Filipe A.'
'Davies, John E.'
'Johnson, Brian F. G.'
'Klinowski, Jacek'

_publ_section_title
;(\h^3^-Allyl)[(<i>R</i>)-(+)-2,2'-bis(diphenylphosphino)-1,1'-binaphthyl]palladium(II)
 trifluoromethanesulfonate dichloromethane solvate
;
_journal_issue 7
_journal_name_full 'Acta Crystallographica Section E'
_journal_page_first m538
_journal_page_last m540
_journal_paper_doi 10.1107/S1600536803012741
_journal_volume 59
_journal_year 2003
_chemical_formula_iupac '[Pd (C3 H5) (C44 H32 P2)] (C F3 S O3), C H2 Cl2'
_chemical_formula_moiety 'C47 H37 P2 Pd, C F3 O3 S, C H2 Cl2'
_chemical_formula_sum 'C49 H39 Cl2 F3 O3 P2 Pd S'
_chemical_formula_weight 1004.10
_chemical_name_systematic
;(\h^3^-allyl)[(R)-(+)-2,2'-Bis(diphenylphosphino)-1,1'-binaphthyl]palladium(II)
trifluoromethanesulfonate
 dichloromethane solvate
;
_space_group_IT_number 19
_symmetry_cell_setting orthorhombic
_symmetry_space_group_name_Hall 'P 2ac 2ab'
_symmetry_space_group_name_H-M 'P 21 21 21'
_atom_sites_solution_hydrogens geom
_atom_sites_solution_primary direct
_atom_sites_solution_secondary difmap
_cell_angle_alpha 90.00
_cell_angle_beta 90.00
_cell_angle_gamma 90.00
_cell_formula_units_Z 4
_cell_length_a 11.1814(3)
_cell_length_b 19.7359(4)
_cell_length_c 20.3672(4)
_cell_measurement_reflns_used 19214
_cell_measurement_temperature 180(2)
_cell_measurement_theta_max 25.03
_cell_measurement_theta_min 1.02
_cell_volume 4494.53(18)
_computing_cell_refinement 'HKL SCALEPACK (Otwinowski & Minor, 1997)'
_computing_data_collection 'COLLECT (Nonius 1998)'
_computing_data_reduction
;
 HKL DENZO (Otwinowski & Minor, 1997) and SCALEPACK
;
_computing_molecular_graphics SHELXTL
_computing_publication_material SHELXTL
_computing_structure_refinement 'SHELXTL (Bruker 2001)'
_computing_structure_solution 'SIR92 (Altomare at al., 1994)'
_diffrn_ambient_temperature 180(2)
_diffrn_measured_fraction_theta_full 0.996
_diffrn_measured_fraction_theta_max 0.996
_diffrn_measurement_device_type 'Nonius KappaCCD'
_diffrn_measurement_method 'Thin-slice \w and \f'
_diffrn_radiation_source 'fine-focus sealed tube'
_diffrn_radiation_type MoK\a
_diffrn_radiation_wavelength 0.71073
_diffrn_reflns_av_R_equivalents 0.0642
_diffrn_reflns_av_sigmaI/netI 0.0594
_diffrn_reflns_limit_h_max 13
_diffrn_reflns_limit_h_min -11
_diffrn_reflns_limit_k_max 23
_diffrn_reflns_limit_k_min -23
_diffrn_reflns_limit_l_max 24
_diffrn_reflns_limit_l_min -24
_diffrn_reflns_number 29207
_diffrn_reflns_theta_full 25.01
_diffrn_reflns_theta_max 25.01
_diffrn_reflns_theta_min 3.59
_diffrn_standards_number 0
_exptl_absorpt_coefficient_mu 0.704
_exptl_absorpt_correction_T_max 0.961
_exptl_absorpt_correction_T_min 0.898
_exptl_absorpt_correction_type multi-scan
_exptl_absorpt_process_details '(SORTAV; Blessing, 1995)'
_exptl_crystal_colour Colourless
_exptl_crystal_density_diffrn 1.484
_exptl_crystal_density_method 'not measured'
_exptl_crystal_description Block
_exptl_crystal_F_000 2040
_exptl_crystal_size_max 0.12
_exptl_crystal_size_mid 0.10
_exptl_crystal_size_min 0.07
_refine_diff_density_max 0.358
_refine_diff_density_min -0.415
_refine_ls_abs_structure_details 'Flack (1983), 3491 Friedel reflections'
_refine_ls_abs_structure_Flack -0.03(2)
_refine_ls_extinction_method none
_refine_ls_goodness_of_fit_ref 1.051
_refine_ls_hydrogen_treatment constr
_refine_ls_matrix_type full
_refine_ls_number_parameters 560
_refine_ls_number_reflns 7894
_refine_ls_number_restraints 0
_refine_ls_restrained_S_all 1.051
_refine_ls_R_factor_all 0.0538
_refine_ls_R_factor_gt 0.0406
_refine_ls_shift/su_max 0.001
_refine_ls_shift/su_mean 0.000
_refine_ls_structure_factor_coef Fsqd
_refine_ls_weighting_details 'calc w = 1/[\s^2^(Fo^2^)+(0.0146P)^2^+4.6523P] where P = (Fo^2^+2Fc^2^)/3'
_refine_ls_weighting_scheme calc
_refine_ls_wR_factor_gt 0.0705
_refine_ls_wR_factor_ref 0.0747
_reflns_number_gt 6903
_reflns_number_total 7894
_reflns_threshold_expression I>2\s(I)
_cod_data_source_file cm6046.cif
_cod_data_source_block I
_cod_depositor_comments
;
The following automatic conversions were performed:
'_symmetry_cell_setting' value 'Orthorhombic' changed to 'orthorhombic'
according to '/home/saulius/struct/CIF-dictionaries/cif_core.dic'
dictionary named 'cif_core.dic' version 2.4.1 from 2010-06-29.

Automatic conversion script
Id: cif_fix_enum 1527 2010-12-29 10:47:43Z saulius 

The following automatic conversions were performed:

'_symmetry_cell_setting' value 'Orthorhombic' changed to
'orthorhombic' according to
/home/saulius/struct/CIF-dictionaries/cif_core.dic dictionary named
'cif_core.dic' version 2.4.1 from 2010-06-29.

Automatic conversion script
Id: cif_fix_values 1715 2011-07-08 13:25:40Z adriana 
;
_cod_database_code 2202536
_cod_database_fobs_code 2202536

loop_
_symmetry_equiv_pos_as_xyz
'x, y, z'
'-x+1/2, -y, z+1/2'
'x+1/2, -y+1/2, -z'
'-x, y+1/2, -z+1/2'

loop_
_atom_site_label
_atom_site_fract_x
_atom_site_fract_y
_atom_site_fract_z
_atom_site_U_iso_or_equiv
_atom_site_adp_type
_atom_site_calc_flag
_atom_site_refinement_flags
_atom_site_occupancy
_atom_site_disorder_assembly
_atom_site_disorder_group
_atom_site_type_symbol
Pd1 0.76466(3) 0.766378(14) 0.109135(14) 0.02748(8) Uani d . 1 . . Pd
P1 0.81180(9) 0.81691(5) 0.20768(5) 0.0263(2) Uani d . 1 A . P
P2 0.60009(10) 0.70856(5) 0.14722(5) 0.0251(2) Uani d . 1 A . P
C1 0.8986(4) 0.89401(19) 0.1939(2) 0.0273(9) Uani d . 1 . . C
C2 0.8663(4) 0.9358(2) 0.1414(2) 0.0370(11) Uani d . 1 A . C
H2 0.7974 0.9253 0.1161 0.044 Uiso calc R 1 . . H
C3 0.9335(4) 0.9920(2) 0.1260(2) 0.0430(12) Uani d . 1 . . C
H3 0.9103 1.0203 0.0905 0.052 Uiso calc R 1 A . H
C4 1.0335(4) 1.0073(2) 0.1615(3) 0.0435(13) Uani d . 1 A . C
H4 1.0802 1.0459 0.1505 0.052 Uiso calc R 1 . . H
C5 1.0664(4) 0.9669(2) 0.2133(2) 0.0415(11) Uani d . 1 . . C
H5 1.1360 0.9777 0.2379 0.050 Uiso calc R 1 A . H
C6 0.9992(4) 0.9102(2) 0.2301(2) 0.0335(10) Uani d . 1 A . C
H6 1.0222 0.8828 0.2662 0.040 Uiso calc R 1 . . H
C7 0.8965(3) 0.7675(2) 0.2668(2) 0.0303(9) Uani d . 1 . . C
C8 0.9031(4) 0.7863(2) 0.3322(2) 0.0378(11) Uani d . 1 A . C
H8 0.8635 0.8261 0.3470 0.045 Uiso calc R 1 . . H
C9 0.9684(4) 0.7466(2) 0.3763(2) 0.0489(14) Uani d . 1 . . C
H9 0.9725 0.7591 0.4213 0.059 Uiso calc R 1 A . H
C10 1.0265(5) 0.6897(2) 0.3547(3) 0.0561(15) Uani d . 1 A . C
H10 1.0712 0.6629 0.3848 0.067 Uiso calc R 1 . . H
C11 1.0201(5) 0.6710(2) 0.2894(3) 0.0550(15) Uani d . 1 . . C
H11 1.0609 0.6316 0.2746 0.066 Uiso calc R 1 A . H
C12 0.9550(4) 0.7094(2) 0.2458(2) 0.0389(11) Uani d . 1 A . C
H12 0.9499 0.6960 0.2011 0.047 Uiso calc R 1 . . H
C13 0.6753(4) 0.84474(19) 0.25022(19) 0.0259(9) Uani d . 1 . . C
C14 0.6455(4) 0.9147(2) 0.2488(2) 0.0347(11) Uani d . 1 A . C
H14 0.7013 0.9463 0.2314 0.042 Uiso calc R 1 . . H
C15 0.5384(4) 0.9373(2) 0.2718(2) 0.0367(11) Uani d . 1 . . C
H15 0.5205 0.9843 0.2702 0.044 Uiso calc R 1 A . H
C16 0.4543(4) 0.8923(2) 0.2978(2) 0.0305(10) Uani d . 1 A . C
C17 0.3404(4) 0.9146(2) 0.3200(2) 0.0362(11) Uani d . 1 . . C
H17 0.3202 0.9612 0.3168 0.043 Uiso calc R 1 A . H
C18 0.2592(4) 0.8697(2) 0.34579(19) 0.0365(10) Uani d . 1 A . C
H18 0.1832 0.8854 0.3602 0.044 Uiso calc R 1 . . H
C19 0.2883(4) 0.8010(2) 0.35093(19) 0.0353(10) Uani d . 1 . . C
H19 0.2321 0.7703 0.3694 0.042 Uiso calc R 1 A . H
C20 0.3974(4) 0.7773(2) 0.32960(19) 0.0309(9) Uani d . 1 A . C
H20 0.4158 0.7305 0.3337 0.037 Uiso calc R 1 . . H
C21 0.4827(4) 0.82185(19) 0.30170(19) 0.0264(9) Uani d . 1 . . C
C22 0.5958(4) 0.79839(18) 0.27717(19) 0.0234(9) Uani d . 1 A . C
C23 0.6240(3) 0.72433(18) 0.28473(18) 0.0226(8) Uani d . 1 . . C
C24 0.6512(4) 0.69948(19) 0.3492(2) 0.0276(9) Uani d . 1 A . C
C25 0.6551(4) 0.7420(2) 0.40560(18) 0.0350(10) Uani d . 1 . . C
H25 0.6395 0.7891 0.4009 0.042 Uiso calc R 1 A . H
C26 0.6808(4) 0.7164(2) 0.4665(2) 0.0446(12) Uani d . 1 A . C
H26 0.6824 0.7456 0.5035 0.053 Uiso calc R 1 . . H
C27 0.7046(5) 0.6472(2) 0.4743(2) 0.0510(14) Uani d . 1 . . C
H27 0.7236 0.6299 0.5166 0.061 Uiso calc R 1 A . H
C28 0.7010(4) 0.6047(2) 0.4223(2) 0.0422(12) Uani d . 1 A . C
H28 0.7168 0.5578 0.4284 0.051 Uiso calc R 1 . . H
C29 0.6739(4) 0.6293(2) 0.3590(2) 0.0298(9) Uani d . 1 . . C
C30 0.6693(4) 0.5859(2) 0.3039(2) 0.0318(10) Uani d . 1 A . C
H30 0.6846 0.5389 0.3095 0.038 Uiso calc R 1 . . H
C31 0.6438(4) 0.60986(19) 0.2436(2) 0.0269(10) Uani d . 1 . . C
H31 0.6412 0.5792 0.2076 0.032 Uiso calc R 1 A . H
C32 0.6207(3) 0.67951(19) 0.23235(19) 0.0248(9) Uani d . 1 A . C
C33 0.6767(4) 0.5960(2) 0.0793(2) 0.0368(11) Uani d . 1 A . C
H33 0.7534 0.6158 0.0852 0.044 Uiso calc R 1 . . H
C34 0.6670(5) 0.5343(2) 0.0473(2) 0.0457(12) Uani d . 1 . . C
H34 0.7365 0.5123 0.0310 0.055 Uiso calc R 1 . . H
C35 0.5564(5) 0.5049(2) 0.0393(2) 0.0488(14) Uani d . 1 . . C
H35 0.5502 0.4619 0.0186 0.059 Uiso calc R 1 . . H
C36 0.4549(5) 0.5371(2) 0.0610(2) 0.0484(13) Uani d . 1 . . C
H36 0.3787 0.5168 0.0545 0.058 Uiso calc R 1 . . H
C37 0.4639(4) 0.6003(2) 0.0928(2) 0.0360(11) Uani d . 1 A . C
H37 0.3939 0.6230 0.1075 0.043 Uiso calc R 1 . . H
C38 0.5764(4) 0.62941(19) 0.1027(2) 0.0307(9) Uani d . 1 . . C
C39 0.4632(3) 0.7574(2) 0.14657(18) 0.0281(9) Uani d . 1 . . C
C40 0.3583(4) 0.7359(2) 0.1764(2) 0.0371(10) Uani d . 1 A . C
H40 0.3565 0.6935 0.1984 0.045 Uiso calc R 1 . . H
C41 0.2560(4) 0.7757(3) 0.1744(2) 0.0494(12) Uani d . 1 . . C
H41 0.1838 0.7600 0.1937 0.059 Uiso calc R 1 A . H
C42 0.2598(5) 0.8381(2) 0.1441(2) 0.0493(12) Uani d . 1 A . C
H42 0.1902 0.8657 0.1434 0.059 Uiso calc R 1 . . H
C43 0.3623(4) 0.8607(2) 0.1154(2) 0.0437(11) Uani d . 1 . . C
H43 0.3636 0.9038 0.0947 0.052 Uiso calc R 1 A . H
C44 0.4651(4) 0.82081(19) 0.1161(2) 0.0334(9) Uani d . 1 A . C
H44 0.5364 0.8367 0.0960 0.040 Uiso calc R 1 . . H
C45 0.7445(5) 0.7431(3) 0.00591(19) 0.0515(12) Uani d . 1 A . C
H45A 0.7785 0.6994 -0.0090 0.062 Uiso calc PR 0.52(2) A 1 H
H45B 0.6655 0.7532 -0.0137 0.062 Uiso calc PR 0.52(2) A 1 H
H45C 0.7211 0.6960 -0.0050 0.062 Uiso calc PR 0.48(2) A 2 H
H45D 0.7036 0.7776 -0.0213 0.062 Uiso calc PR 0.48(2) A 2 H
C46 0.8204(12) 0.7947(9) 0.0105(4) 0.043(4) Uani d P 0.52(2) A 1 C
H46A 0.7866 0.8388 -0.0049 0.051 Uiso calc PR 0.52(2) A 1 H
C46' 0.8574(13) 0.7534(9) 0.0180(6) 0.045(4) Uani d P 0.48(2) A 2 C
H46B 0.9041 0.7102 0.0172 0.054 Uiso calc PR 0.48(2) A 2 H
C47 0.9142(5) 0.8012(3) 0.0497(3) 0.0576(15) Uani d . 1 A . C
H47A 0.9422 0.8481 0.0580 0.069 Uiso calc PR 0.52(2) A 1 H
H47B 0.9802 0.7685 0.0430 0.069 Uiso calc PR 0.52(2) A 1 H
H47C 0.9079 0.8476 0.0315 0.069 Uiso calc PR 0.48(2) A 2 H
H47D 0.9953 0.7899 0.0659 0.069 Uiso calc PR 0.48(2) A 2 H
S2 1.05159(15) 0.56823(8) 0.03748(8) 0.0630(4) Uani d . 1 . . S
O1 1.1652(4) 0.5641(2) 0.0060(2) 0.0815(13) Uani d . 1 . . O
O2 0.9618(4) 0.5271(3) 0.0066(3) 0.1098(18) Uani d . 1 . . O
O3 1.0093(6) 0.6334(2) 0.0557(3) 0.127(2) Uani d . 1 . . O
C48 1.0739(9) 0.5289(4) 0.1150(5) 0.111(3) Uani d . 1 . . C
F1 0.9739(7) 0.5311(3) 0.1509(3) 0.184(3) Uani d . 1 . . F
F2 1.1555(6) 0.5575(4) 0.1504(3) 0.181(3) Uani d . 1 . . F
F3 1.1053(7) 0.4656(3) 0.1093(3) 0.197(3) Uani d . 1 . . F
C49 1.1250(7) 0.4243(4) -0.0829(5) 0.126(4) Uani d . 1 . . C
H49A 1.1397 0.4724 -0.0716 0.151 Uiso calc R 1 . . H
H49B 1.0385 0.4155 -0.0773 0.151 Uiso calc R 1 . . H
Cl1 1.2034(3) 0.37380(13) -0.02904(14) 0.1829(16) Uani d . 1 . . Cl
Cl2 1.16292(17) 0.41149(8) -0.16415(12) 0.0988(7) Uani d . 1 . . Cl

loop_
_atom_site_aniso_label
_atom_site_aniso_U_11
_atom_site_aniso_U_22
_atom_site_aniso_U_33
_atom_site_aniso_U_12
_atom_site_aniso_U_13
_atom_site_aniso_U_23
Pd1 0.02915(16) 0.02861(14) 0.02467(14) -0.00132(13) 0.00557(14) 0.00032(13)
P1 0.0251(6) 0.0244(5) 0.0295(6) -0.0023(4) 0.0016(5) 0.0016(4)
P2 0.0275(6) 0.0266(5) 0.0212(5) 0.0008(4) 0.0005(5) -0.0017(4)
C1 0.024(2) 0.025(2) 0.033(2) 0.0003(17) 0.0055(19) -0.0020(17)
C2 0.035(3) 0.033(2) 0.043(3) 0.0001(19) 0.001(2) 0.003(2)
C3 0.041(3) 0.034(2) 0.054(3) 0.000(2) 0.015(2) 0.010(2)
C4 0.039(3) 0.029(2) 0.063(4) -0.005(2) 0.022(3) -0.001(2)
C5 0.035(3) 0.036(3) 0.053(3) -0.005(2) 0.006(2) -0.006(2)
C6 0.034(3) 0.031(2) 0.035(3) -0.0030(19) 0.001(2) -0.0032(18)
C7 0.022(2) 0.029(2) 0.040(3) -0.006(2) 0.0011(17) 0.005(2)
C8 0.033(3) 0.037(3) 0.044(3) -0.0032(19) -0.005(2) 0.004(2)
C9 0.039(3) 0.061(4) 0.046(3) -0.010(2) -0.010(2) 0.019(2)
C10 0.047(3) 0.038(3) 0.083(4) -0.004(2) -0.020(3) 0.029(3)
C11 0.044(3) 0.035(3) 0.086(5) 0.003(2) -0.005(3) 0.012(3)
C12 0.037(3) 0.030(2) 0.050(3) -0.0004(19) 0.001(2) 0.005(2)
C13 0.026(2) 0.028(2) 0.024(2) 0.0020(17) -0.0007(18) -0.0003(16)
C14 0.036(3) 0.026(2) 0.041(3) -0.0056(19) 0.003(2) -0.0007(19)
C15 0.044(3) 0.021(2) 0.045(3) 0.002(2) 0.004(2) 0.0019(19)
C16 0.031(2) 0.032(2) 0.029(2) 0.0005(19) -0.0044(19) -0.0056(18)
C17 0.039(3) 0.038(3) 0.032(2) 0.010(2) -0.003(2) -0.0044(19)
C18 0.027(2) 0.052(3) 0.031(2) 0.007(2) 0.004(2) -0.0040(18)
C19 0.033(3) 0.046(3) 0.027(2) -0.0052(19) 0.0085(19) -0.0011(18)
C20 0.036(2) 0.031(2) 0.026(2) -0.0002(19) 0.0075(18) 0.0007(18)
C21 0.032(2) 0.023(2) 0.024(2) -0.0001(18) -0.0003(18) -0.0038(16)
C22 0.027(2) 0.023(2) 0.020(2) -0.0028(17) -0.0009(17) -0.0042(16)
C23 0.0206(19) 0.023(2) 0.024(2) 0.0014(16) 0.0028(16) 0.0014(17)
C24 0.024(2) 0.028(2) 0.031(2) -0.0054(17) 0.0008(18) 0.0013(18)
C25 0.037(2) 0.038(2) 0.030(2) -0.003(2) 0.0029(18) -0.0033(18)
C26 0.061(3) 0.050(3) 0.023(2) -0.003(2) -0.004(2) -0.0045(19)
C27 0.071(4) 0.055(3) 0.027(3) 0.004(3) -0.003(2) 0.013(2)
C28 0.052(3) 0.042(3) 0.033(3) 0.005(2) -0.004(2) 0.009(2)
C29 0.029(2) 0.029(2) 0.032(2) 0.0001(18) -0.002(2) 0.0045(18)
C30 0.030(2) 0.025(2) 0.040(3) 0.0048(18) 0.004(2) -0.0005(18)
C31 0.028(2) 0.023(2) 0.029(2) -0.0038(17) 0.0029(19) 0.0012(17)
C32 0.022(2) 0.029(2) 0.024(2) -0.0010(17) 0.0035(17) 0.0009(17)
C33 0.037(3) 0.043(3) 0.031(2) 0.000(2) 0.005(2) -0.0044(19)
C34 0.064(3) 0.040(3) 0.033(3) 0.012(2) -0.001(2) -0.011(2)
C35 0.076(4) 0.029(3) 0.042(3) 0.004(3) -0.024(3) -0.014(2)
C36 0.056(3) 0.040(3) 0.049(3) -0.009(2) -0.016(3) -0.003(2)
C37 0.039(3) 0.031(2) 0.037(3) -0.0012(19) -0.006(2) -0.0001(19)
C38 0.041(2) 0.031(2) 0.020(2) -0.0010(18) -0.003(2) 0.0008(18)
C39 0.029(2) 0.034(2) 0.021(2) 0.0028(18) -0.0017(17) -0.0066(17)
C40 0.035(2) 0.048(2) 0.028(2) -0.002(2) 0.0012(18) -0.004(2)
C41 0.031(3) 0.081(3) 0.037(2) 0.009(3) 0.004(2) -0.015(2)
C42 0.043(3) 0.063(3) 0.042(3) 0.027(3) -0.010(3) -0.016(2)
C43 0.052(3) 0.043(3) 0.036(3) 0.015(2) -0.008(3) -0.004(2)
C44 0.043(3) 0.031(2) 0.026(2) 0.0020(19) -0.001(2) -0.0053(19)
C45 0.064(3) 0.069(3) 0.021(2) -0.005(3) 0.013(2) -0.0043(19)
C46 0.056(7) 0.046(8) 0.027(5) -0.001(6) 0.012(5) 0.009(5)
C46' 0.050(8) 0.048(10) 0.037(6) -0.002(6) 0.010(5) -0.002(5)
C47 0.063(4) 0.064(4) 0.047(3) -0.012(3) 0.029(3) 0.007(3)
S2 0.0633(11) 0.0567(9) 0.0691(11) 0.0066(8) 0.0052(8) 0.0198(7)
O1 0.062(3) 0.098(3) 0.084(3) -0.019(2) 0.015(2) 0.007(2)
O2 0.059(3) 0.149(5) 0.122(4) -0.025(3) -0.007(3) -0.008(4)
O3 0.196(6) 0.062(3) 0.123(5) 0.045(3) 0.023(4) 0.016(3)
C48 0.131(8) 0.104(6) 0.098(7) 0.037(6) 0.011(7) 0.043(6)
F1 0.208(7) 0.222(7) 0.122(4) 0.037(5) 0.083(5) 0.088(4)
F2 0.166(6) 0.287(9) 0.089(4) 0.042(6) -0.046(4) -0.016(4)
F3 0.338(9) 0.106(4) 0.147(5) 0.089(5) 0.028(6) 0.066(4)
C49 0.062(5) 0.097(6) 0.220(11) 0.013(4) -0.002(6) -0.067(6)
Cl1 0.269(4) 0.1246(18) 0.155(2) 0.112(2) 0.100(2) 0.0565(16)
Cl2 0.0806(13) 0.0549(10) 0.161(2) -0.0108(9) -0.0249(13) 0.0050(10)

loop_
_atom_type_symbol
_atom_type_description
_atom_type_scat_dispersion_real
_atom_type_scat_dispersion_imag
_atom_type_scat_source
C C 0.0033 0.0016 'International Tables Vol C Tables 4.2.6.8 and 6.1.1.4'
H H 0.0000 0.0000 'International Tables Vol C Tables 4.2.6.8 and 6.1.1.4'
P P 0.1023 0.0942 'International Tables Vol C Tables 4.2.6.8 and 6.1.1.4'
Pd Pd -0.9988 1.0072 'International Tables Vol C Tables 4.2.6.8 and 6.1.1.4'
F F 0.0171 0.0103 'International Tables Vol C Tables 4.2.6.8 and 6.1.1.4'
S S 0.1246 0.1234 'International Tables Vol C Tables 4.2.6.8 and 6.1.1.4'
O O 0.0106 0.0060 'International Tables Vol C Tables 4.2.6.8 and 6.1.1.4'
Cl Cl 0.1484 0.1585 'International Tables Vol C Tables 4.2.6.8 and 6.1.1.4'

loop_
_geom_angle_atom_site_label_1
_geom_angle_atom_site_label_2
_geom_angle_atom_site_label_3
_geom_angle
_geom_angle_publ_flag
C46' Pd1 C45 35.2(4) yes
C46' Pd1 C47 35.3(3) yes
C45 Pd1 C47 66.9(2) yes
C46' Pd1 C46 24.7(3) yes
C45 Pd1 C46 35.7(3) yes
C47 Pd1 C46 35.4(3) yes
C46' Pd1 P2 128.4(3) yes
C45 Pd1 P2 97.97(14) yes
C47 Pd1 P2 163.61(15) yes
C46 Pd1 P2 131.9(3) yes
C46' Pd1 P1 134.1(3) yes
C45 Pd1 P1 164.35(14) yes
C47 Pd1 P1 99.90(16) yes
C46 Pd1 P1 128.9(3) yes
P2 Pd1 P1 95.97(4) yes
C7 P1 C1 105.78(19) no
C7 P1 C13 106.29(18) no
C1 P1 C13 105.36(18) no
C7 P1 Pd1 117.73(15) no
C1 P1 Pd1 110.38(14) no
C13 P1 Pd1 110.50(13) no
C39 P2 C38 109.24(18) no
C39 P2 C32 106.18(18) no
C38 P2 C32 102.67(18) no
C39 P2 Pd1 114.22(13) no
C38 P2 Pd1 111.91(14) no
C32 P2 Pd1 111.86(13) no
C6 C1 C2 118.8(4) no
C6 C1 P1 122.9(3) no
C2 C1 P1 118.1(3) no
C3 C2 C1 120.5(4) no
C3 C2 H2 119.7 no
C1 C2 H2 119.7 no
C4 C3 C2 120.3(4) no
C4 C3 H3 119.8 no
C2 C3 H3 119.8 no
C3 C4 C5 119.8(4) no
C3 C4 H4 120.1 no
C5 C4 H4 120.1 no
C4 C5 C6 120.8(4) no
C4 C5 H5 119.6 no
C6 C5 H5 119.6 no
C1 C6 C5 119.7(4) no
C1 C6 H6 120.1 no
C5 C6 H6 120.1 no
C8 C7 C12 119.5(4) no
C8 C7 P1 121.5(3) no
C12 C7 P1 119.0(3) no
C7 C8 C9 119.7(4) no
C7 C8 H8 120.2 no
C9 C8 H8 120.2 no
C10 C9 C8 120.1(5) no
C10 C9 H9 119.9 no
C8 C9 H9 119.9 no
C9 C10 C11 120.2(5) no
C9 C10 H10 119.9 no
C11 C10 H10 119.9 no
C12 C11 C10 120.1(5) no
C12 C11 H11 120.0 no
C10 C11 H11 120.0 no
C11 C12 C7 120.4(5) no
C11 C12 H12 119.8 no
C7 C12 H12 119.8 no
C22 C13 C14 119.9(4) no
C22 C13 P1 121.4(3) no
C14 C13 P1 118.4(3) no
C15 C14 C13 121.2(4) no
C15 C14 H14 119.4 no
C13 C14 H14 119.4 no
C14 C15 C16 121.0(4) no
C14 C15 H15 119.5 no
C16 C15 H15 119.5 no
C15 C16 C17 121.8(4) no
C15 C16 C21 119.3(4) no
C17 C16 C21 118.9(4) no
C18 C17 C16 121.0(4) no
C18 C17 H17 119.5 no
C16 C17 H17 119.5 no
C17 C18 C19 120.0(4) no
C17 C18 H18 120.0 no
C19 C18 H18 120.0 no
C20 C19 C18 120.8(4) no
C20 C19 H19 119.6 no
C18 C19 H19 119.6 no
C19 C20 C21 120.8(4) no
C19 C20 H20 119.6 no
C21 C20 H20 119.6 no
C20 C21 C16 118.5(4) no
C20 C21 C22 122.2(3) no
C16 C21 C22 119.4(4) no
C13 C22 C21 119.3(3) no
C13 C22 C23 123.1(4) no
C21 C22 C23 117.5(3) no
C32 C23 C24 119.5(3) no
C32 C23 C22 122.4(3) no
C24 C23 C22 118.1(3) no
C29 C24 C25 117.1(4) no
C29 C24 C23 119.9(4) no
C25 C24 C23 122.9(3) no
C26 C25 C24 121.2(4) no
C26 C25 H25 119.4 no
C24 C25 H25 119.4 no
C25 C26 C27 120.3(4) no
C25 C26 H26 119.9 no
C27 C26 H26 119.9 no
C28 C27 C26 120.6(4) no
C28 C27 H27 119.7 no
C26 C27 H27 119.7 no
C27 C28 C29 120.7(4) no
C27 C28 H28 119.7 no
C29 C28 H28 119.7 no
C28 C29 C30 121.7(4) no
C28 C29 C24 120.1(4) no
C30 C29 C24 118.2(4) no
C31 C30 C29 121.3(4) no
C31 C30 H30 119.3 no
C29 C30 H30 119.3 no
C30 C31 C32 121.7(4) no
C30 C31 H31 119.1 no
C32 C31 H31 119.1 no
C23 C32 C31 119.3(4) no
C23 C32 P2 122.0(3) no
C31 C32 P2 118.5(3) no
C38 C33 C34 121.1(4) no
C38 C33 H33 119.5 no
C34 C33 H33 119.5 no
C35 C34 C33 119.8(5) no
C35 C34 H34 120.1 no
C33 C34 H34 120.1 no
C36 C35 C34 120.6(4) no
C36 C35 H35 119.7 no
C34 C35 H35 119.7 no
C35 C36 C37 119.9(5) no
C35 C36 H36 120.1 no
C37 C36 H36 120.1 no
C38 C37 C36 119.6(4) no
C38 C37 H37 120.2 no
C36 C37 H37 120.2 no
C33 C38 C37 118.9(4) no
C33 C38 P2 117.4(3) no
C37 C38 P2 123.6(3) no
C40 C39 C44 118.8(4) no
C40 C39 P2 123.3(3) no
C44 C39 P2 117.9(3) no
C39 C40 C41 120.7(4) no
C39 C40 H40 119.6 no
C41 C40 H40 119.6 no
C42 C41 C40 119.5(5) no
C42 C41 H41 120.2 no
C40 C41 H41 120.2 no
C43 C42 C41 120.8(4) no
C43 C42 H42 119.6 no
C41 C42 H42 119.6 no
C42 C43 C44 120.3(4) no
C42 C43 H43 119.9 no
C44 C43 H43 119.9 no
C43 C44 C39 119.9(4) no
C43 C44 H44 120.1 no
C39 C44 H44 120.1 no
C46' C45 Pd1 71.4(5) no
C46 C45 Pd1 72.7(4) no
C46' C45 H45A 79.8 no
C46 C45 H45A 116.3 no
Pd1 C45 H45A 116.3 no
C46' C45 H45B 155.4 no
C46 C45 H45B 116.3 no
Pd1 C45 H45B 116.3 no
H45A C45 H45B 113.3 no
C46' C45 H45C 116.5 no
C46 C45 H45C 154.5 no
Pd1 C45 H45C 116.5 no
H45B C45 H45C 82.2 no
C46' C45 H45D 116.5 no
C46 C45 H45D 78.9 no
Pd1 C45 H45D 116.5 no
H45A C45 H45D 127.3 no
H45C C45 H45D 113.4 no
C47 C46 C45 128.5(13) no
C47 C46 Pd1 72.2(5) no
C45 C46 Pd1 71.6(4) no
C47 C46 H46A 113.8 no
C45 C46 H46A 113.8 no
Pd1 C46 H46A 113.8 no
C45 C46' C47 132.6(15) no
C45 C46' Pd1 73.3(5) no
C47 C46' Pd1 73.8(5) no
C45 C46' H46B 111.7 no
C47 C46' H46B 111.7 no
Pd1 C46' H46B 111.7 no
C46' C47 Pd1 70.9(5) no
C46 C47 Pd1 72.3(5) no
C46' C47 H47A 155.6 no
C46 C47 H47A 116.3 no
Pd1 C47 H47A 116.3 no
C46' C47 H47B 79.9 no
C46 C47 H47B 116.3 no
Pd1 C47 H47B 116.3 no
H47A C47 H47B 113.3 no
C46' C47 H47C 116.5 no
C46 C47 H47C 78.9 no
Pd1 C47 H47C 116.5 no
H47B C47 H47C 127.1 no
C46' C47 H47D 116.5 no
C46 C47 H47D 154.6 no
Pd1 C47 H47D 116.5 no
H47A C47 H47D 82.2 no
H47C C47 H47D 113.5 no
O3 S2 O1 117.7(3) no
O3 S2 O2 113.2(4) no
O1 S2 O2 113.2(3) no
O3 S2 C48 102.2(4) no
O1 S2 C48 104.5(4) no
O2 S2 C48 103.9(5) no
F2 C48 F3 106.2(8) no
F2 C48 F1 105.8(9) no
F3 C48 F1 107.8(8) no
F2 C48 S2 113.8(7) no
F3 C48 S2 112.1(7) no
F1 C48 S2 110.8(6) no
Cl1 C49 Cl2 113.6(4) no
Cl1 C49 H49A 108.8 no
Cl2 C49 H49A 108.8 no
Cl1 C49 H49B 108.8 no
Cl2 C49 H49B 108.8 no
H49A C49 H49B 107.7 no

loop_
_geom_bond_atom_site_label_1
_geom_bond_atom_site_label_2
_geom_bond_site_symmetry_2
_geom_bond_distance
_geom_bond_publ_flag
Pd1 C46' . 2.141(10) yes
Pd1 C45 . 2.164(4) yes
Pd1 C47 . 2.176(5) yes
Pd1 C46 . 2.177(9) yes
Pd1 P2 . 2.3000(11) yes
Pd1 P1 . 2.3023(11) yes
P1 C7 . 1.815(4) no
P1 C1 . 1.827(4) no
P1 C13 . 1.839(4) no
P2 C39 . 1.809(4) no
P2 C38 . 1.825(4) no
P2 C32 . 1.840(4) no
C1 C6 . 1.382(6) no
C1 C2 . 1.398(6) no
C2 C3 . 1.376(6) no
C2 H2 . 0.9500 no
C3 C4 . 1.366(7) no
C3 H3 . 0.9500 no
C4 C5 . 1.373(6) no
C4 H4 . 0.9500 no
C5 C6 . 1.390(6) no
C5 H5 . 0.9500 no
C6 H6 . 0.9500 no
C7 C8 . 1.384(6) no
C7 C12 . 1.388(6) no
C8 C9 . 1.398(6) no
C8 H8 . 0.9500 no
C9 C10 . 1.370(7) no
C9 H9 . 0.9500 no
C10 C11 . 1.383(7) no
C10 H10 . 0.9500 no
C11 C12 . 1.376(6) no
C11 H11 . 0.9500 no
C12 H12 . 0.9500 no
C13 C22 . 1.389(5) no
C13 C14 . 1.420(5) no
C14 C15 . 1.362(6) no
C14 H14 . 0.9500 no
C15 C16 . 1.398(6) no
C15 H15 . 0.9500 no
C16 C17 . 1.420(6) no
C16 C21 . 1.428(5) no
C17 C18 . 1.373(6) no
C17 H17 . 0.9500 no
C18 C19 . 1.399(6) no
C18 H18 . 0.9500 no
C19 C20 . 1.378(6) no
C19 H19 . 0.9500 no
C20 C21 . 1.415(5) no
C20 H20 . 0.9500 no
C21 C22 . 1.436(6) no
C22 C23 . 1.503(5) no
C23 C32 . 1.386(5) no
C23 C24 . 1.434(5) no
C24 C29 . 1.423(5) no
C24 C25 . 1.424(5) no
C25 C26 . 1.370(6) no
C25 H25 . 0.9500 no
C26 C27 . 1.401(6) no
C26 H26 . 0.9500 no
C27 C28 . 1.352(6) no
C27 H27 . 0.9500 no
C28 C29 . 1.411(6) no
C28 H28 . 0.9500 no
C29 C30 . 1.411(6) no
C30 C31 . 1.347(6) no
C30 H30 . 0.9500 no
C31 C32 . 1.417(5) no
C31 H31 . 0.9500 no
C33 C38 . 1.386(6) no
C33 C34 . 1.386(6) no
C33 H33 . 0.9500 no
C34 C35 . 1.375(7) no
C34 H34 . 0.9500 no
C35 C36 . 1.374(7) no
C35 H35 . 0.9500 no
C36 C37 . 1.410(6) no
C36 H36 . 0.9500 no
C37 C38 . 1.397(6) no
C37 H37 . 0.9500 no
C39 C40 . 1.387(6) no
C39 C44 . 1.397(5) no
C40 C41 . 1.388(6) no
C40 H40 . 0.9500 no
C41 C42 . 1.378(6) no
C41 H41 . 0.9500 no
C42 C43 . 1.362(7) no
C42 H42 . 0.9500 no
C43 C44 . 1.394(6) no
C43 H43 . 0.9500 no
C44 H44 . 0.9500 no
C45 C46' . 1.303(14) no
C45 C46 . 1.330(13) no
C45 H45A . 0.9900 no
C45 H45B . 0.9900 no
C45 H45C . 0.9900 no
C45 H45D . 0.9900 no
C46 C47 . 1.325(13) no
C46 H46A . 1.0000 no
C46' C47 . 1.308(13) no
C46' H46B . 1.0000 no
C47 H47A . 0.9900 no
C47 H47B . 0.9900 no
C47 H47C . 0.9900 no
C47 H47D . 0.9900 no
S2 O3 . 1.419(5) no
S2 O1 . 1.425(4) no
S2 O2 . 1.436(5) no
S2 C48 . 1.777(8) no
C48 F2 . 1.293(11) no
C48 F3 . 1.302(9) no
C48 F1 . 1.335(9) no
C49 Cl1 . 1.722(9) no
C49 Cl2 . 1.727(9) no
C49 H49A . 0.9900 no
C49 H49B . 0.9900 no

loop_
_geom_torsion_atom_site_label_1
_geom_torsion_atom_site_label_2
_geom_torsion_atom_site_label_3
_geom_torsion_atom_site_label_4
_geom_torsion
_geom_torsion_publ_flag
C46' Pd1 P1 C7 -84.1(8) no
C45 Pd1 P1 C7 -125.0(6) no
C47 Pd1 P1 C7 -93.8(2) no
C46 Pd1 P1 C7 -116.6(6) no
P2 Pd1 P1 C7 82.09(14) no
C46' Pd1 P1 C1 37.4(8) no
C45 Pd1 P1 C1 -3.5(6) no
C47 Pd1 P1 C1 27.7(2) no
C46 Pd1 P1 C1 4.9(6) no
P2 Pd1 P1 C1 -156.38(14) no
C46' Pd1 P1 C13 153.6(8) no
C45 Pd1 P1 C13 112.7(6) no
C47 Pd1 P1 C13 143.9(2) no
C46 Pd1 P1 C13 121.1(6) no
P2 Pd1 P1 C13 -40.24(14) no
C46' Pd1 P2 C39 -107.3(7) no
C45 Pd1 P2 C39 -87.5(2) no
C47 Pd1 P2 C39 -109.1(6) no
C46 Pd1 P2 C39 -75.0(7) no
P1 Pd1 P2 C39 85.36(14) no
C46' Pd1 P2 C38 17.5(7) no
C45 Pd1 P2 C38 37.3(2) no
C47 Pd1 P2 C38 15.7(6) no
C46 Pd1 P2 C38 49.7(7) no
P1 Pd1 P2 C38 -149.86(14) no
C46' Pd1 P2 C32 132.1(7) no
C45 Pd1 P2 C32 151.8(2) no
C47 Pd1 P2 C32 130.3(6) no
C46 Pd1 P2 C32 164.3(7) no
P1 Pd1 P2 C32 -35.27(14) no
C7 P1 C1 C6 -7.2(4) no
C13 P1 C1 C6 105.1(4) no
Pd1 P1 C1 C6 -135.6(3) no
C7 P1 C1 C2 168.2(3) no
C13 P1 C1 C2 -79.5(4) no
Pd1 P1 C1 C2 39.8(4) no
C6 C1 C2 C3 0.0(6) no
P1 C1 C2 C3 -175.6(3) no
C1 C2 C3 C4 0.7(7) no
C2 C3 C4 C5 -0.7(7) no
C3 C4 C5 C6 0.1(7) no
C2 C1 C6 C5 -0.7(6) no
P1 C1 C6 C5 174.7(3) no
C4 C5 C6 C1 0.6(7) no
C1 P1 C7 C8 72.6(4) no
C13 P1 C7 C8 -39.1(4) no
Pd1 P1 C7 C8 -163.5(3) no
C1 P1 C7 C12 -107.9(3) no
C13 P1 C7 C12 140.4(3) no
Pd1 P1 C7 C12 16.0(4) no
C12 C7 C8 C9 -0.1(6) no
P1 C7 C8 C9 179.4(3) no
C7 C8 C9 C10 0.6(7) no
C8 C9 C10 C11 -0.4(7) no
C9 C10 C11 C12 -0.3(7) no
C10 C11 C12 C7 0.9(7) no
C8 C7 C12 C11 -0.7(6) no
P1 C7 C12 C11 179.8(4) no
C7 P1 C13 C22 -58.5(4) no
C1 P1 C13 C22 -170.5(3) no
Pd1 P1 C13 C22 70.3(3) no
C7 P1 C13 C14 128.4(3) no
C1 P1 C13 C14 16.4(4) no
Pd1 P1 C13 C14 -102.8(3) no
C22 C13 C14 C15 -1.8(6) no
P1 C13 C14 C15 171.4(4) no
C13 C14 C15 C16 0.2(7) no
C14 C15 C16 C17 -177.7(4) no
C14 C15 C16 C21 1.5(7) no
C15 C16 C17 C18 -179.6(4) no
C21 C16 C17 C18 1.2(6) no
C16 C17 C18 C19 0.3(6) no
C17 C18 C19 C20 -0.8(6) no
C18 C19 C20 C21 -0.3(6) no
C19 C20 C21 C16 1.7(6) no
C19 C20 C21 C22 -178.1(4) no
C15 C16 C21 C20 178.6(4) no
C17 C16 C21 C20 -2.2(6) no
C15 C16 C21 C22 -1.6(6) no
C17 C16 C21 C22 177.6(4) no
C14 C13 C22 C21 1.6(6) no
P1 C13 C22 C21 -171.3(3) no
C14 C13 C22 C23 -175.7(4) no
P1 C13 C22 C23 11.3(5) no
C20 C21 C22 C13 179.8(4) no
C16 C21 C22 C13 0.0(6) no
C20 C21 C22 C23 -2.6(6) no
C16 C21 C22 C23 177.6(3) no
C13 C22 C23 C32 -77.0(5) no
C21 C22 C23 C32 105.6(4) no
C13 C22 C23 C24 105.2(5) no
C21 C22 C23 C24 -72.2(5) no
C32 C23 C24 C29 -0.3(6) no
C22 C23 C24 C29 177.6(4) no
C32 C23 C24 C25 -179.3(4) no
C22 C23 C24 C25 -1.4(6) no
C29 C24 C25 C26 0.7(6) no
C23 C24 C25 C26 179.6(4) no
C24 C25 C26 C27 0.4(7) no
C25 C26 C27 C28 -0.9(8) no
C26 C27 C28 C29 0.5(8) no
C27 C28 C29 C30 -179.9(4) no
C27 C28 C29 C24 0.6(7) no
C25 C24 C29 C28 -1.1(6) no
C23 C24 C29 C28 179.9(4) no
C25 C24 C29 C30 179.3(4) no
C23 C24 C29 C30 0.3(6) no
C28 C29 C30 C31 -179.8(4) no
C24 C29 C30 C31 -0.3(6) no
C29 C30 C31 C32 0.2(6) no
C24 C23 C32 C31 0.2(6) no
C22 C23 C32 C31 -177.6(4) no
C24 C23 C32 P2 -174.3(3) no
C22 C23 C32 P2 7.9(5) no
C30 C31 C32 C23 -0.2(6) no
C30 C31 C32 P2 174.5(3) no
C39 P2 C32 C23 -55.7(4) no
C38 P2 C32 C23 -170.3(3) no
Pd1 P2 C32 C23 69.5(3) no
C39 P2 C32 C31 129.7(3) no
C38 P2 C32 C31 15.1(3) no
Pd1 P2 C32 C31 -105.1(3) no
C38 C33 C34 C35 -0.9(7) no
C33 C34 C35 C36 1.9(7) no
C34 C35 C36 C37 -1.2(8) no
C35 C36 C37 C38 -0.6(7) no
C34 C33 C38 C37 -0.9(6) no
C34 C33 C38 P2 177.4(3) no
C36 C37 C38 C33 1.6(6) no
C36 C37 C38 P2 -176.5(3) no
C39 P2 C38 C33 159.3(3) no
C32 P2 C38 C33 -88.3(4) no
Pd1 P2 C38 C33 31.8(4) no
C39 P2 C38 C37 -22.5(4) no
C32 P2 C38 C37 89.9(4) no
Pd1 P2 C38 C37 -150.0(3) no
C38 P2 C39 C40 63.8(4) no
C32 P2 C39 C40 -46.2(4) no
Pd1 P2 C39 C40 -170.0(3) no
C38 P2 C39 C44 -118.2(3) no
C32 P2 C39 C44 131.7(3) no
Pd1 P2 C39 C44 8.0(3) no
C44 C39 C40 C41 1.9(6) no
P2 C39 C40 C41 179.9(3) no
C39 C40 C41 C42 -2.0(6) no
C40 C41 C42 C43 1.1(6) no
C41 C42 C43 C44 0.0(7) no
C42 C43 C44 C39 0.0(6) no
C40 C39 C44 C43 -0.9(6) no
P2 C39 C44 C43 -179.0(3) no
C47 Pd1 C45 C46' 20.9(10) no
C46 Pd1 C45 C46' 43.4(6) no
P2 Pd1 C45 C46' -152.6(9) no
P1 Pd1 C45 C46' 54.6(12) no
C46' Pd1 C45 C46 -43.4(6) no
C47 Pd1 C45 C46 -22.5(9) no
P2 Pd1 C45 C46 164.0(8) no
P1 Pd1 C45 C46 11.2(11) no
C46' C45 C46 C47 -33.8(11) no
Pd1 C45 C46 C47 47.5(11) no
C46' C45 C46 Pd1 -81.3(9) no
C46' Pd1 C46 C47 -71.6(12) no
C45 Pd1 C46 C47 -142.7(14) no
P2 Pd1 C46 C47 -164.2(4) no
P1 Pd1 C46 C47 41.2(11) no
C46' Pd1 C46 C45 71.1(13) no
C47 Pd1 C46 C45 142.7(14) no
P2 Pd1 C46 C45 -21.5(11) no
P1 Pd1 C46 C45 -176.1(4) no
C46 C45 C46' C47 36.9(13) no
Pd1 C45 C46' C47 -47.8(14) no
C46 C45 C46' Pd1 84.7(9) no
C47 Pd1 C46' C45 -145.4(16) no
C46 Pd1 C46' C45 -73.0(14) no
P2 Pd1 C46' C45 35.5(12) no
P1 Pd1 C46' C45 -162.2(3) no
C45 Pd1 C46' C47 145.4(16) no
C46 Pd1 C46' C47 72.4(12) no
P2 Pd1 C46' C47 -179.1(5) no
P1 Pd1 C46' C47 -16.8(14) no
C45 C46' C47 C46 -37.0(14) no
Pd1 C46' C47 C46 -84.7(9) no
C45 C46' C47 Pd1 47.7(14) no
C45 C46 C47 C46' 33.7(12) no
Pd1 C46 C47 C46' 81.0(9) no
C45 C46 C47 Pd1 -47.3(11) no
C45 Pd1 C47 C46' -20.9(10) no
C46 Pd1 C47 C46' -43.5(6) no
P2 Pd1 C47 C46' 2.5(13) no
P1 Pd1 C47 C46' 167.9(10) no
C46' Pd1 C47 C46 43.5(6) no
C45 Pd1 C47 C46 22.6(9) no
P2 Pd1 C47 C46 45.9(12) no
P1 Pd1 C47 C46 -148.7(9) no
O3 S2 C48 F2 -64.1(8) no
O1 S2 C48 F2 59.1(8) no
O2 S2 C48 F2 178.0(7) no
O3 S2 C48 F3 175.4(8) no
O1 S2 C48 F3 -61.4(9) no
O2 S2 C48 F3 57.5(8) no
O3 S2 C48 F1 54.9(9) no
O1 S2 C48 F1 178.1(7) no
O2 S2 C48 F1 -62.9(8) no
